data_4507583
loop_
_publ_author_name
'Goud, N. Rajesh'
'Suresh, Kuthuru'
'Nangia, Ashwini'

_publ_section_title
;
 Solubility and Stability Advantage of Aceclofenac Salts
;
_journal_issue 4
_journal_name_full 'Crystal Growth &amp; Design'
_journal_page_first 1590
_journal_paper_doi 10.1021/cg301825u
_journal_volume 13
_journal_year 2013
_chemical_formula_sum 'C20 H18 Cl2 N4 O5'
_chemical_formula_weight 465.28
_chemical_name_systematic
; 
Aceclofenac-cytosine
;
_space_group_IT_number 14
_symmetry_cell_setting monoclinic
_symmetry_space_group_name_Hall '-P 2yn'
_symmetry_space_group_name_H-M 'P 1 21/n 1'
_atom_sites_solution_hydrogens geom
_atom_sites_solution_primary direct
_atom_sites_solution_secondary difmap
_audit_creation_method SHELXL-97
_cell_angle_alpha 90.00
_cell_angle_beta 98.0120(10)
_cell_angle_gamma 90.00
_cell_formula_units_Z 4
_cell_length_a 11.2960(10)
_cell_length_b 8.7429(8)
_cell_length_c 20.8507(19)
_cell_measurement_reflns_used 5948
_cell_measurement_temperature 100(2)
_cell_measurement_theta_max 26.02
_cell_measurement_theta_min 2.49
_cell_volume 2039.1(3)
_computing_cell_refinement 'Bruker SMART'
_computing_data_collection 'Bruker SMART'
_computing_data_reduction 'Bruker SAINT'
_computing_molecular_graphics 'Bruker SHELXTL'
_computing_publication_material 'Bruker SHELXTL'
_computing_structure_refinement 'SHELXL-97 (Sheldrick, 1997)'
_computing_structure_solution 'SHELXS-97 (Sheldrick, 1990)'
_diffrn_ambient_temperature 100(2)
_diffrn_measured_fraction_theta_full 1.000
_diffrn_measured_fraction_theta_max 1.000
_diffrn_measurement_device_type 'CCD area detector'
_diffrn_measurement_method 'phi and omega scans'
_diffrn_radiation_monochromator graphite
_diffrn_radiation_source 'fine-focus sealed tube'
_diffrn_radiation_type MoK\a
_diffrn_radiation_wavelength 0.71073
_diffrn_reflns_av_R_equivalents 0.0281
_diffrn_reflns_av_sigmaI/netI 0.0201
_diffrn_reflns_limit_h_max 13
_diffrn_reflns_limit_h_min -13
_diffrn_reflns_limit_k_max 10
_diffrn_reflns_limit_k_min -10
_diffrn_reflns_limit_l_max 25
_diffrn_reflns_limit_l_min -25
_diffrn_reflns_number 20400
_diffrn_reflns_theta_full 26.02
_diffrn_reflns_theta_max 26.02
_diffrn_reflns_theta_min 1.95
_exptl_absorpt_coefficient_mu 0.361
_exptl_absorpt_correction_T_max 0.9185
_exptl_absorpt_correction_T_min 0.8460
_exptl_absorpt_correction_type multi-scan
_exptl_absorpt_process_details Sadabs
_exptl_crystal_colour Colorless
_exptl_crystal_density_diffrn 1.516
_exptl_crystal_density_method 'not measured'
_exptl_crystal_description Plate
_exptl_crystal_F_000 960
_exptl_crystal_size_max 0.48
_exptl_crystal_size_mid 0.36
_exptl_crystal_size_min 0.24
_refine_diff_density_max 0.340
_refine_diff_density_min -0.283
_refine_diff_density_rms 0.055
_refine_ls_extinction_method none
_refine_ls_goodness_of_fit_ref 1.102
_refine_ls_hydrogen_treatment mixed
_refine_ls_matrix_type full
_refine_ls_number_parameters 300
_refine_ls_number_reflns 4019
_refine_ls_number_restraints 0
_refine_ls_restrained_S_all 1.102
_refine_ls_R_factor_all 0.0389
_refine_ls_R_factor_gt 0.0361
_refine_ls_shift/su_max 0.000
_refine_ls_shift/su_mean 0.000
_refine_ls_structure_factor_coef Fsqd
_refine_ls_weighting_details 'calc w=1/[\s^2^(Fo^2^)+(0.0387P)^2^+1.3975P] where P=(Fo^2^+2Fc^2^)/3'
_refine_ls_weighting_scheme calc
_refine_ls_wR_factor_gt 0.0861
_refine_ls_wR_factor_ref 0.0880
_reflns_number_gt 3791
_reflns_number_total 4019
_reflns_threshold_expression >2sigma(I)
_cod_data_source_file cg301825u_si_002.cif
_cod_data_source_block Aceclofenac-cytosine
_cod_depositor_comments
;
The following automatic conversions were performed:

'_symmetry_cell_setting' value 'Monoclinic' changed to 'monoclinic'
according to /home/saulius/struct/CIF-dictionaries/cif_core.dic
dictionary named 'cif_core.dic' version 2.4.2 from
2011-04-26.

'_exptl_absorpt_correction_type' value 'Multi-scan'
changed to 'multi-scan' according to
/home/saulius/struct/CIF-dictionaries/cif_core.dic dictionary named
'cif_core.dic' version 2.4.2 from 2011-04-26.

Automatic conversion script
Id: cif_fix_values 1891 2012-01-12 08:04:46Z andrius 
;
_cod_original_sg_symbol_H-M 'P2(1)/n  '
_cod_database_code 4507583

loop_
_symmetry_equiv_pos_as_xyz
'x, y, z'
'-x+1/2, y+1/2, -z+1/2'
'-x, -y, -z'
'x-1/2, -y-1/2, z-1/2'

loop_
_atom_site_label
_atom_site_type_symbol
_atom_site_fract_x
_atom_site_fract_y
_atom_site_fract_z
_atom_site_U_iso_or_equiv
_atom_site_adp_type
_atom_site_occupancy
_atom_site_symmetry_multiplicity
_atom_site_calc_flag
_atom_site_refinement_flags
Cl1 Cl -0.02133(4) 0.68689(5) 0.06231(2) 0.02565(12) Uani 1 1 d .
Cl2 Cl 0.26720(4) 0.41215(5) 0.25678(2) 0.02461(12) Uani 1 1 d .
O3 O 0.26055(11) 0.57896(14) -0.00571(6) 0.0227(3) Uani 1 1 d .
O1 O 0.23132(11) 0.87974(14) -0.12476(5) 0.0218(3) Uani 1 1 d .
O2 O 0.36957(10) 0.84225(13) -0.03862(6) 0.0220(3) Uani 1 1 d .
N1 N 0.19078(12) 0.49782(16) 0.11948(7) 0.0182(3) Uani 1 1 d .
O4 O 0.37742(13) 0.44305(16) -0.06296(6) 0.0348(3) Uani 1 1 d .
C9 C 0.09576(15) 0.2449(2) 0.11951(8) 0.0197(3) Uani 1 1 d .
H9 H 0.0404 0.2837 0.1458 0.024 Uiso 1 1 calc R
C11 C 0.11918(14) 0.55708(18) 0.16361(8) 0.0174(3) Uani 1 1 d .
C1 C 0.27802(15) 0.80457(19) -0.07571(8) 0.0186(3) Uani 1 1 d .
C2 C 0.21100(16) 0.6590(2) -0.06369(8) 0.0236(4) Uani 1 1 d .
H2A H 0.1267 0.6851 -0.0606 0.028 Uiso 1 1 calc R
H2B H 0.2115 0.5898 -0.1013 0.028 Uiso 1 1 calc R
C13 C -0.04275(15) 0.7208(2) 0.18875(9) 0.0237(4) Uani 1 1 d .
H13 H -0.1079 0.7867 0.1743 0.028 Uiso 1 1 calc R
C15 C 0.08370(16) 0.59574(19) 0.27501(8) 0.0218(4) Uani 1 1 d .
H15 H 0.1052 0.5753 0.3199 0.026 Uiso 1 1 calc R
C7 C 0.16784(16) 0.0367(2) 0.06067(8) 0.0244(4) Uani 1 1 d .
H7 H 0.1613 -0.0658 0.0455 0.029 Uiso 1 1 calc R
C3 C 0.34072(15) 0.4671(2) -0.01306(9) 0.0219(4) Uani 1 1 d .
C16 C 0.14680(14) 0.52978(18) 0.23018(8) 0.0186(3) Uani 1 1 d .
C6 C 0.25788(15) 0.1305(2) 0.04479(8) 0.0213(4) Uani 1 1 d .
H6 H 0.3137 0.0905 0.0190 0.026 Uiso 1 1 calc R
C4 C 0.37249(15) 0.3774(2) 0.04889(8) 0.0206(3) Uani 1 1 d .
H4A H 0.3975 0.4493 0.0849 0.025 Uiso 1 1 calc R
H4B H 0.4411 0.3096 0.0445 0.025 Uiso 1 1 calc R
C12 C 0.02140(15) 0.65275(19) 0.14461(8) 0.0197(3) Uani 1 1 d .
C10 C 0.18447(14) 0.34049(18) 0.10206(7) 0.0167(3) Uani 1 1 d .
C5 C 0.26924(14) 0.28143(19) 0.06537(8) 0.0179(3) Uani 1 1 d .
C8 C 0.08701(16) 0.0940(2) 0.09899(8) 0.0239(4) Uani 1 1 d .
H8 H 0.0259 0.0300 0.1111 0.029 Uiso 1 1 calc R
C14 C -0.01142(16) 0.6922(2) 0.25420(9) 0.0251(4) Uani 1 1 d .
H14 H -0.0550 0.7385 0.2848 0.030 Uiso 1 1 calc R
N3 N 0.88150(13) 0.23957(17) 0.23877(7) 0.0201(3) Uani 1 1 d .
N2 N 0.85970(12) 0.39792(16) 0.32561(7) 0.0185(3) Uani 1 1 d .
N4 N 0.98944(14) 0.39566(18) 0.41988(7) 0.0225(3) Uani 1 1 d .
O5 O 0.73171(11) 0.41629(14) 0.23151(6) 0.0248(3) Uani 1 1 d .
C20 C 0.81795(14) 0.35524(19) 0.26240(8) 0.0190(3) Uani 1 1 d .
C18 C 1.01982(15) 0.2194(2) 0.33448(8) 0.0211(3) Uani 1 1 d .
H18 H 1.0891 0.1743 0.3580 0.025 Uiso 1 1 calc R
C19 C 0.97778(15) 0.17272(19) 0.27407(8) 0.0212(4) Uani 1 1 d .
H19 H 1.0166 0.0906 0.2556 0.025 Uiso 1 1 calc R
C17 C 0.95745(15) 0.33785(19) 0.36180(8) 0.0190(3) Uani 1 1 d .
H1A H 0.8162(19) 0.473(3) 0.3425(10) 0.031(6) Uiso 1 1 d .
H1B H 0.1925(18) 0.551(2) 0.0877(10) 0.022(5) Uiso 1 1 d .
H4C H 0.9488(19) 0.485(3) 0.4352(10) 0.035(6) Uiso 1 1 d .
H3A H 0.8505(18) 0.203(2) 0.2010(11) 0.028(5) Uiso 1 1 d .
H4D H 1.047(2) 0.353(3) 0.4451(11) 0.036(6) Uiso 1 1 d .

loop_
_atom_site_aniso_label
_atom_site_aniso_U_11
_atom_site_aniso_U_22
_atom_site_aniso_U_33
_atom_site_aniso_U_23
_atom_site_aniso_U_13
_atom_site_aniso_U_12
Cl1 0.0248(2) 0.0268(2) 0.0239(2) 0.00504(17) -0.00149(16) -0.00005(17)
Cl2 0.0235(2) 0.0243(2) 0.0252(2) 0.00352(16) 0.00041(16) 0.00477(17)
O3 0.0256(6) 0.0220(6) 0.0212(6) 0.0054(5) 0.0061(5) 0.0039(5)
O1 0.0245(6) 0.0232(6) 0.0164(6) 0.0021(5) -0.0013(5) -0.0023(5)
O2 0.0239(6) 0.0217(6) 0.0188(6) -0.0008(5) -0.0025(5) -0.0002(5)
N1 0.0222(7) 0.0147(7) 0.0189(7) 0.0015(6) 0.0075(6) -0.0014(6)
O4 0.0465(9) 0.0338(8) 0.0281(7) 0.0038(6) 0.0192(6) 0.0085(6)
C9 0.0203(8) 0.0221(8) 0.0171(8) 0.0010(6) 0.0045(6) -0.0009(7)
C11 0.0172(8) 0.0141(8) 0.0215(8) -0.0008(6) 0.0048(6) -0.0038(6)
C1 0.0209(8) 0.0198(8) 0.0153(8) -0.0027(6) 0.0035(6) 0.0031(7)
C2 0.0237(9) 0.0245(9) 0.0216(9) 0.0044(7) 0.0001(7) -0.0015(7)
C13 0.0185(8) 0.0192(8) 0.0344(10) 0.0013(7) 0.0070(7) 0.0011(7)
C15 0.0255(9) 0.0197(8) 0.0210(8) -0.0009(7) 0.0066(7) -0.0058(7)
C7 0.0345(10) 0.0152(8) 0.0234(9) -0.0016(7) 0.0038(7) -0.0018(7)
C3 0.0196(8) 0.0188(8) 0.0284(9) 0.0020(7) 0.0071(7) -0.0035(7)
C16 0.0159(8) 0.0154(8) 0.0243(8) 0.0012(6) 0.0025(6) -0.0008(6)
C6 0.0248(9) 0.0203(8) 0.0187(8) 0.0010(7) 0.0032(7) 0.0044(7)
C4 0.0175(8) 0.0199(8) 0.0253(9) 0.0014(7) 0.0057(7) 0.0027(7)
C12 0.0190(8) 0.0179(8) 0.0217(8) 0.0021(6) 0.0012(6) -0.0034(7)
C10 0.0187(8) 0.0159(8) 0.0149(7) 0.0011(6) 0.0003(6) 0.0014(6)
C5 0.0188(8) 0.0186(8) 0.0162(8) 0.0040(6) 0.0015(6) 0.0012(6)
C8 0.0267(9) 0.0210(9) 0.0243(9) 0.0033(7) 0.0048(7) -0.0063(7)
C14 0.0262(9) 0.0217(9) 0.0306(9) -0.0037(7) 0.0149(8) -0.0030(7)
N3 0.0218(7) 0.0229(7) 0.0150(7) -0.0019(6) 0.0003(6) -0.0014(6)
N2 0.0191(7) 0.0187(7) 0.0175(7) -0.0008(6) 0.0025(5) 0.0001(6)
N4 0.0254(8) 0.0232(8) 0.0174(7) 0.0003(6) -0.0024(6) 0.0002(6)
O5 0.0215(6) 0.0284(7) 0.0228(6) -0.0003(5) -0.0031(5) 0.0013(5)
C20 0.0181(8) 0.0207(8) 0.0180(8) 0.0009(6) 0.0024(6) -0.0048(7)
C18 0.0203(8) 0.0211(8) 0.0215(8) 0.0040(7) 0.0016(7) 0.0010(7)
C19 0.0223(9) 0.0199(8) 0.0219(8) 0.0019(7) 0.0054(7) -0.0005(7)
C17 0.0196(8) 0.0193(8) 0.0180(8) 0.0036(6) 0.0020(6) -0.0050(6)

loop_
_atom_type_symbol
_atom_type_description
_atom_type_scat_dispersion_real
_atom_type_scat_dispersion_imag
_atom_type_scat_source
C C 0.0033 0.0016 'International Tables Vol C Tables 4.2.6.8 and 6.1.1.4'
H H 0.0000 0.0000 'International Tables Vol C Tables 4.2.6.8 and 6.1.1.4'
N N 0.0061 0.0033 'International Tables Vol C Tables 4.2.6.8 and 6.1.1.4'
O O 0.0106 0.0060 'International Tables Vol C Tables 4.2.6.8 and 6.1.1.4'
Cl Cl 0.1484 0.1585 'International Tables Vol C Tables 4.2.6.8 and 6.1.1.4'

loop_
_geom_angle_atom_site_label_1
_geom_angle_atom_site_label_2
_geom_angle_atom_site_label_3
_geom_angle
C3 O3 C2 116.29(13)
C11 N1 C10 120.71(14)
C11 N1 H1B 113.8(14)
C10 N1 H1B 110.7(14)
C8 C9 C10 120.91(16)
C8 C9 H9 119.5
C10 C9 H9 119.5
C12 C11 C16 116.18(15)
C12 C11 N1 122.60(15)
C16 C11 N1 121.13(15)
O2 C1 O1 125.44(16)
O2 C1 C2 120.56(15)
O1 C1 C2 113.99(14)
O3 C2 C1 113.63(14)
O3 C2 H2A 108.8
C1 C2 H2A 108.8
O3 C2 H2B 108.8
C1 C2 H2B 108.8
H2A C2 H2B 107.7
C12 C13 C14 119.52(16)
C12 C13 H13 120.2
C14 C13 H13 120.2
C16 C15 C14 119.56(16)
C16 C15 H15 120.2
C14 C15 H15 120.2
C6 C7 C8 119.27(16)
C6 C7 H7 120.4
C8 C7 H7 120.4
O4 C3 O3 123.03(16)
O4 C3 C4 125.81(16)
O3 C3 C4 111.14(14)
C15 C16 C11 122.42(15)
C15 C16 Cl2 119.21(13)
C11 C16 Cl2 118.35(13)
C7 C6 C5 121.96(16)
C7 C6 H6 119.0
C5 C6 H6 119.0
C3 C4 C5 112.51(14)
C3 C4 H4A 109.1
C5 C4 H4A 109.1
C3 C4 H4B 109.1
C5 C4 H4B 109.1
H4A C4 H4B 107.8
C13 C12 C11 122.37(16)
C13 C12 Cl1 118.87(13)
C11 C12 Cl1 118.76(13)
C9 C10 C5 119.49(15)
C9 C10 N1 121.76(15)
C5 C10 N1 118.75(14)
C6 C5 C10 118.51(15)
C6 C5 C4 119.81(15)
C10 C5 C4 121.67(15)
C9 C8 C7 119.79(16)
C9 C8 H8 120.1
C7 C8 H8 120.1
C13 C14 C15 119.93(16)
C13 C14 H14 120.0
C15 C14 H14 120.0
C19 N3 C20 122.88(15)
C19 N3 H3A 121.2(14)
C20 N3 H3A 115.5(14)
C17 N2 C20 124.62(15)
C17 N2 H1A 120.2(13)
C20 N2 H1A 115.2(13)
C17 N4 H4C 121.6(13)
C17 N4 H4D 118.9(15)
H4C N4 H4D 119(2)
O5 C20 N3 123.73(15)
O5 C20 N2 121.81(16)
N3 C20 N2 114.46(14)
C19 C18 C17 117.89(16)
C19 C18 H18 121.1
C17 C18 H18 121.1
C18 C19 N3 121.89(16)
C18 C19 H19 119.1
N3 C19 H19 119.1
N4 C17 N2 117.53(16)
N4 C17 C18 124.27(16)
N2 C17 C18 118.19(15)

loop_
_geom_bond_atom_site_label_1
_geom_bond_atom_site_label_2
_geom_bond_distance
Cl1 C12 1.7422(17)
Cl2 C16 1.7334(17)
O3 C3 1.356(2)
O3 C2 1.441(2)
O1 C1 1.267(2)
O2 C1 1.246(2)
N1 C11 1.406(2)
N1 C10 1.422(2)
N1 H1B 0.81(2)
O4 C3 1.191(2)
C9 C8 1.387(2)
C9 C10 1.391(2)
C9 H9 0.9500
C11 C12 1.398(2)
C11 C16 1.400(2)
C1 C2 1.520(2)
C2 H2A 0.9900
C2 H2B 0.9900
C13 C12 1.383(2)
C13 C14 1.384(3)
C13 H13 0.9500
C15 C16 1.379(2)
C15 C14 1.387(3)
C15 H15 0.9500
C7 C6 1.382(2)
C7 C8 1.388(3)
C7 H7 0.9500
C3 C4 1.511(2)
C6 C5 1.388(2)
C6 H6 0.9500
C4 C5 1.515(2)
C4 H4A 0.9900
C4 H4B 0.9900
C10 C5 1.405(2)
C8 H8 0.9500
C14 H14 0.9500
N3 C19 1.358(2)
N3 C20 1.371(2)
N3 H3A 0.88(2)
N2 C17 1.354(2)
N2 C20 1.388(2)
N2 H1A 0.92(2)
N4 C17 1.316(2)
N4 H4C 0.98(2)
N4 H4D 0.86(2)
O5 C20 1.214(2)
C18 C19 1.346(2)
C18 C17 1.416(2)
C18 H18 0.9500
C19 H19 0.9500

loop_
_cod_related_entry_id
_cod_related_entry_database
_cod_related_entry_code
1 ChemSpider 30652527
